data_1503125
loop_
_publ_author_name
'Sun, Jing'
'Xia, Er-Yan'
'Wu, Qun'
'Yan, Chao-Guo'

_publ_section_title
;
 Synthesis of polysubstituted dihydropyridines by four-component reactions
 of aromatic aldehydes, malononitrile, arylamines, and
 acetylenedicarboxylate.
;
_journal_issue 16
_journal_name_full 'Organic letters'
_journal_page_first 3678
_journal_page_last 3681
_journal_paper_doi 10.1021/ol101475b
_journal_volume 12
_journal_year 2010
_chemical_formula_moiety 'C23 H20 Br N3 O4 '
_chemical_formula_sum 'C23 H20 Br N3 O4'
_chemical_formula_weight 482.32
_chemical_name_systematic
; 
 ? 

;
_space_group_IT_number 2
_symmetry_cell_setting triclinic
_symmetry_space_group_name_Hall '-P 1'
_symmetry_space_group_name_H-M 'P -1'
_atom_sites_solution_hydrogens geom
_atom_sites_solution_primary direct
_atom_sites_solution_secondary difmap
_audit_creation_method SHELXL-97
_cell_angle_alpha 87.930(3)
_cell_angle_beta 80.536(3)
_cell_angle_gamma 86.220(3)
_cell_formula_units_Z 4
_cell_length_a 11.309(2)
_cell_length_b 11.587(2)
_cell_length_c 16.784(4)
_cell_measurement_reflns_used 6641
_cell_measurement_temperature 296(2)
_cell_measurement_theta_max 27.31
_cell_measurement_theta_min 2.46
_cell_volume 2164.0(7)
_computing_cell_refinement 'Bruker SMART'
_computing_data_collection 'Bruker SMART'
_computing_data_reduction 'Bruker SAINT'
_computing_molecular_graphics 'Bruker SHELXTL'
_computing_publication_material 'Bruker SHELXTL'
_computing_structure_refinement 'SHELXL-97 (Sheldrick, 1997)'
_computing_structure_solution 'SHELXS-97 (Sheldrick, 1990)'
_diffrn_ambient_temperature 296(2)
_diffrn_measured_fraction_theta_full 0.963
_diffrn_measured_fraction_theta_max 0.963
_diffrn_measurement_device_type 'CCD area detector'
_diffrn_measurement_method 'phi and omega scans'
_diffrn_radiation_monochromator graphite
_diffrn_radiation_source 'fine-focus sealed tube'
_diffrn_radiation_type MoK\a
_diffrn_radiation_wavelength 0.71073
_diffrn_reflns_av_R_equivalents 0.0355
_diffrn_reflns_av_sigmaI/netI 0.0596
_diffrn_reflns_limit_h_max 14
_diffrn_reflns_limit_h_min -14
_diffrn_reflns_limit_k_max 15
_diffrn_reflns_limit_k_min -14
_diffrn_reflns_limit_l_max 21
_diffrn_reflns_limit_l_min -21
_diffrn_reflns_number 18435
_diffrn_reflns_theta_full 27.56
_diffrn_reflns_theta_max 27.56
_diffrn_reflns_theta_min 1.76
_exptl_absorpt_coefficient_mu 1.935
_exptl_absorpt_correction_T_max 0.616
_exptl_absorpt_correction_T_min 0.565
_exptl_absorpt_correction_type multi-scan
_exptl_absorpt_process_details sadabs
_exptl_crystal_colour 'light yellow'
_exptl_crystal_density_diffrn 1.480
_exptl_crystal_density_method 'not measured'
_exptl_crystal_description block
_exptl_crystal_F_000 984.0
_exptl_crystal_size_max 0.30
_exptl_crystal_size_mid 0.25
_exptl_crystal_size_min 0.25
_refine_diff_density_max 1.690
_refine_diff_density_min -0.693
_refine_diff_density_rms 0.126
_refine_ls_extinction_method none
_refine_ls_goodness_of_fit_ref 1.117
_refine_ls_hydrogen_treatment constr
_refine_ls_matrix_type full
_refine_ls_number_parameters 565
_refine_ls_number_reflns 9630
_refine_ls_number_restraints 0
_refine_ls_restrained_S_all 1.117
_refine_ls_R_factor_all 0.0843
_refine_ls_R_factor_gt 0.0656
_refine_ls_shift/su_max 0.000
_refine_ls_shift/su_mean 0.000
_refine_ls_structure_factor_coef Fsqd
_refine_ls_weighting_details 'calc w=1/[\s^2^(Fo^2^)+(0.0734P)^2^+11.9088P] where P=(Fo^2^+2Fc^2^)/3'
_refine_ls_weighting_scheme calc
_refine_ls_wR_factor_gt 0.2006
_refine_ls_wR_factor_ref 0.2093
_reflns_number_gt 7355
_reflns_number_total 10003
_reflns_threshold_expression >2sigma(I)
_cod_data_source_file ol101475b_si_001.cif
_cod_data_source_block 1i
_cod_original_formula_sum 'C23 H20 Br N3 O4 '
_cod_database_code 1503125

loop_
_symmetry_equiv_pos_as_xyz
'x, y, z'
'-x, -y, -z'

loop_
_atom_site_label
_atom_site_type_symbol
_atom_site_fract_x
_atom_site_fract_y
_atom_site_fract_z
_atom_site_U_iso_or_equiv
_atom_site_adp_type
_atom_site_occupancy
_atom_site_symmetry_multiplicity
_atom_site_calc_flag
_atom_site_refinement_flags
Br2 Br 0.64060(5) 0.00166(5) 0.37094(4) 0.03499(18) Uani 1 1 d .
Br1 Br 0.62085(5) 0.50745(5) -0.13175(4) 0.03582(18) Uani 1 1 d .
C1 C 0.2651(5) 0.4243(5) -0.0698(3) 0.0292(12) Uani 1 1 d .
H1 H 0.1901 0.4582 -0.0758 0.035 Uiso 1 1 calc R
C2 C 0.3682(5) 0.4822(5) -0.0995(4) 0.0318(12) Uani 1 1 d .
H2 H 0.3622 0.5543 -0.1251 0.038 Uiso 1 1 calc R
C3 C 0.4786(5) 0.4316(5) -0.0904(3) 0.0263(11) Uani 1 1 d .
C4 C 0.4899(5) 0.3236(5) -0.0534(4) 0.0329(13) Uani 1 1 d .
H4 H 0.5651 0.2897 -0.0481 0.039 Uiso 1 1 calc R
C5 C 0.3864(5) 0.2668(5) -0.0243(4) 0.0297(12) Uani 1 1 d .
H5 H 0.3932 0.1941 0.0004 0.036 Uiso 1 1 calc R
C6 C 0.2734(5) 0.3158(4) -0.0313(3) 0.0226(10) Uani 1 1 d .
C7 C 0.1602(4) 0.2559(4) 0.0062(3) 0.0226(10) Uani 1 1 d .
H7 H 0.0924 0.2938 -0.0162 0.027 Uiso 1 1 calc R
C8 C 0.1668(4) 0.1282(4) -0.0133(3) 0.0217(10) Uani 1 1 d .
C9 C 0.1384(5) 0.1011(5) -0.0925(3) 0.0245(11) Uani 1 1 d .
C10 C 0.0912(5) -0.0410(5) -0.1770(4) 0.0317(12) Uani 1 1 d .
H10A H 0.0301 0.0127 -0.1924 0.048 Uiso 1 1 calc R
H10B H 0.0629 -0.1176 -0.1728 0.048 Uiso 1 1 calc R
H10C H 0.1622 -0.0390 -0.2172 0.048 Uiso 1 1 calc R
C11 C 0.2037(4) 0.0489(4) 0.0391(3) 0.0231(10) Uani 1 1 d .
C12 C 0.2281(5) -0.0790(4) 0.0218(3) 0.0232(10) Uani 1 1 d .
C13 C 0.1556(6) -0.2647(5) 0.0524(6) 0.056(2) Uani 1 1 d .
H13A H 0.1703 -0.2832 -0.0038 0.084 Uiso 1 1 calc R
H13B H 0.0849 -0.3005 0.0787 0.084 Uiso 1 1 calc R
H13C H 0.2232 -0.2929 0.0770 0.084 Uiso 1 1 calc R
C14 C 0.1781(5) 0.1846(5) 0.1475(3) 0.0259(11) Uani 1 1 d .
C15 C 0.1339(4) 0.2673(4) 0.0973(3) 0.0241(11) Uani 1 1 d .
C16 C 0.0706(5) 0.3698(5) 0.1288(3) 0.0287(12) Uani 1 1 d .
C17 C 0.2967(5) -0.0022(4) 0.1597(3) 0.0242(10) Uani 1 1 d .
C18 C 0.4212(5) -0.0038(5) 0.1403(3) 0.0275(11) Uani 1 1 d .
H18 H 0.4573 0.0483 0.1019 0.033 Uiso 1 1 calc R
C19 C 0.4909(5) -0.0834(5) 0.1785(4) 0.0351(13) Uani 1 1 d .
H19 H 0.5741 -0.0836 0.1655 0.042 Uiso 1 1 calc R
C20 C 0.4406(6) -0.1627(5) 0.2355(4) 0.0334(13) Uani 1 1 d .
C21 C 0.3165(6) -0.1583(6) 0.2554(4) 0.0400(14) Uani 1 1 d .
H21 H 0.2809 -0.2095 0.2947 0.048 Uiso 1 1 calc R
C22 C 0.2439(5) -0.0790(5) 0.2182(4) 0.0330(13) Uani 1 1 d .
H22 H 0.1607 -0.0774 0.2324 0.040 Uiso 1 1 calc R
C23 C 0.5155(7) -0.2536(6) 0.2748(5) 0.0499(18) Uani 1 1 d .
H23A H 0.5932 -0.2645 0.2421 0.075 Uiso 1 1 calc R
H23B H 0.4765 -0.3252 0.2800 0.075 Uiso 1 1 calc R
H23C H 0.5245 -0.2289 0.3274 0.075 Uiso 1 1 calc R
C24 C 0.2806(5) 0.1168(5) 0.4260(4) 0.0307(12) Uani 1 1 d .
H24 H 0.2070 0.0929 0.4171 0.037 Uiso 1 1 calc R
C25 C 0.3866(5) 0.0508(5) 0.3970(4) 0.0339(13) Uani 1 1 d .
H25 H 0.3838 -0.0163 0.3687 0.041 Uiso 1 1 calc R
C26 C 0.4949(5) 0.0871(5) 0.4112(3) 0.0263(11) Uani 1 1 d .
C27 C 0.5007(5) 0.1862(5) 0.4535(4) 0.0309(12) Uani 1 1 d .
H27 H 0.5744 0.2095 0.4627 0.037 Uiso 1 1 calc R
C28 C 0.3953(5) 0.2504(5) 0.4822(4) 0.0291(12) Uani 1 1 d .
H28 H 0.3987 0.3165 0.5115 0.035 Uiso 1 1 calc R
C29 C 0.2844(4) 0.2176(4) 0.4679(3) 0.0225(10) Uani 1 1 d .
C30 C 0.1689(5) 0.2881(5) 0.5023(3) 0.0240(10) Uani 1 1 d .
H30 H 0.1022 0.2570 0.4810 0.029 Uiso 1 1 calc R
C31 C 0.1731(5) 0.4153(5) 0.4776(3) 0.0252(11) Uani 1 1 d .
C32 C 0.1501(5) 0.4444(5) 0.3949(3) 0.0257(11) Uani 1 1 d .
C33 C 0.1242(5) 0.5920(5) 0.2975(3) 0.0338(13) Uani 1 1 d .
H33A H 0.1995 0.5750 0.2631 0.051 Uiso 1 1 calc R
H33B H 0.1031 0.6734 0.2945 0.051 Uiso 1 1 calc R
H33C H 0.0630 0.5500 0.2801 0.051 Uiso 1 1 calc R
C34 C 0.2012(5) 0.4933(5) 0.5273(3) 0.0248(11) Uani 1 1 d .
C35 C 0.2246(5) 0.6179(5) 0.5032(3) 0.0261(11) Uani 1 1 d .
C36 C 0.1452(7) 0.8124(6) 0.5174(6) 0.054(2) Uani 1 1 d .
H36A H 0.2177 0.8332 0.5346 0.080 Uiso 1 1 calc R
H36B H 0.0778 0.8560 0.5466 0.080 Uiso 1 1 calc R
H36C H 0.1498 0.8291 0.4606 0.080 Uiso 1 1 calc R
C37 C 0.1761(5) 0.3592(5) 0.6419(3) 0.0261(11) Uani 1 1 d .
C38 C 0.1425(5) 0.2781(5) 0.5942(3) 0.0268(11) Uani 1 1 d .
C39 C 0.0860(5) 0.1778(5) 0.6289(4) 0.0304(12) Uani 1 1 d .
C40 C 0.2794(5) 0.5399(5) 0.6508(3) 0.0277(11) Uani 1 1 d .
C41 C 0.4033(5) 0.5280(5) 0.6429(3) 0.0303(12) Uani 1 1 d .
H41 H 0.4457 0.4719 0.6094 0.036 Uiso 1 1 calc R
C42 C 0.4647(6) 0.5992(5) 0.6846(4) 0.0372(14) Uani 1 1 d .
H42 H 0.5479 0.5898 0.6793 0.045 Uiso 1 1 calc R
C43 C 0.4027(6) 0.6842(5) 0.7341(4) 0.0372(14) Uani 1 1 d .
C44 C 0.2787(7) 0.6936(6) 0.7410(4) 0.0448(16) Uani 1 1 d .
H44 H 0.2361 0.7498 0.7743 0.054 Uiso 1 1 calc R
C45 C 0.2154(6) 0.6233(5) 0.7007(4) 0.0376(14) Uani 1 1 d .
H45 H 0.1321 0.6317 0.7069 0.045 Uiso 1 1 calc R
C46 C 0.4688(8) 0.7649(6) 0.7781(5) 0.056(2) Uani 1 1 d .
H46A H 0.4504 0.7496 0.8353 0.083 Uiso 1 1 calc R
H46B H 0.4440 0.8437 0.7664 0.083 Uiso 1 1 calc R
H46C H 0.5537 0.7526 0.7606 0.083 Uiso 1 1 calc R
N1 N 0.2242(4) 0.0772(4) 0.1163(3) 0.0254(9) Uani 1 1 d .
N2 N 0.1746(5) 0.1960(4) 0.2277(3) 0.0348(11) Uani 1 1 d .
H2A H 0.1430 0.2584 0.2508 0.042 Uiso 1 1 calc R
H2B H 0.2038 0.1409 0.2558 0.042 Uiso 1 1 calc R
N3 N 0.0170(5) 0.4545(5) 0.1497(3) 0.0427(13) Uani 1 1 d .
N4 N 0.2163(4) 0.4643(4) 0.6079(3) 0.0264(9) Uani 1 1 d .
N5 N 0.1733(4) 0.3471(4) 0.7230(3) 0.0318(11) Uani 1 1 d .
H5A H 0.1489 0.2848 0.7481 0.038 Uiso 1 1 calc R
H5B H 0.1958 0.4017 0.7493 0.038 Uiso 1 1 calc R
N6 N 0.0383(5) 0.0964(5) 0.6534(3) 0.0389(12) Uani 1 1 d .
O1 O 0.1312(4) 0.1739(4) -0.1459(2) 0.0338(9) Uani 1 1 d .
O2 O 0.1190(4) -0.0097(3) -0.1000(2) 0.0305(9) Uani 1 1 d .
O3 O 0.3186(3) -0.1186(3) -0.0188(3) 0.0324(9) Uani 1 1 d .
O4 O 0.1384(3) -0.1396(3) 0.0603(3) 0.0317(9) Uani 1 1 d .
O5 O 0.1451(5) 0.3724(4) 0.3456(3) 0.0431(11) Uani 1 1 d .
O6 O 0.1347(4) 0.5580(3) 0.3798(2) 0.0309(9) Uani 1 1 d .
O7 O 0.3180(4) 0.6476(4) 0.4654(3) 0.0358(9) Uani 1 1 d .
O8 O 0.1307(4) 0.6887(3) 0.5333(3) 0.0341(9) Uani 1 1 d .

loop_
_atom_site_aniso_label
_atom_site_aniso_U_11
_atom_site_aniso_U_22
_atom_site_aniso_U_33
_atom_site_aniso_U_23
_atom_site_aniso_U_13
_atom_site_aniso_U_12
Br2 0.0334(3) 0.0341(3) 0.0324(3) 0.0009(2) 0.0036(2) 0.0128(2)
Br1 0.0304(3) 0.0391(3) 0.0349(3) 0.0023(2) 0.0057(2) -0.0087(2)
C1 0.023(3) 0.034(3) 0.030(3) 0.004(2) -0.006(2) 0.003(2)
C2 0.034(3) 0.027(3) 0.032(3) 0.009(2) -0.003(2) 0.000(2)
C3 0.026(3) 0.031(3) 0.021(3) 0.000(2) 0.002(2) -0.004(2)
C4 0.023(3) 0.031(3) 0.043(3) 0.002(2) -0.003(2) 0.002(2)
C5 0.028(3) 0.025(3) 0.033(3) 0.007(2) -0.001(2) 0.002(2)
C6 0.026(2) 0.024(2) 0.018(2) -0.0002(19) -0.0015(19) -0.002(2)
C7 0.019(2) 0.025(3) 0.024(3) 0.001(2) -0.0032(19) 0.0011(19)
C8 0.020(2) 0.022(2) 0.023(3) -0.0007(19) -0.0039(19) -0.0002(19)
C9 0.021(2) 0.028(3) 0.024(3) -0.001(2) -0.003(2) -0.001(2)
C10 0.036(3) 0.032(3) 0.030(3) -0.009(2) -0.010(2) -0.005(2)
C11 0.020(2) 0.024(3) 0.025(3) -0.004(2) -0.0029(19) -0.0008(19)
C12 0.023(2) 0.026(3) 0.022(3) 0.000(2) -0.009(2) 0.002(2)
C13 0.043(4) 0.016(3) 0.107(7) 0.006(3) -0.012(4) -0.003(3)
C14 0.022(2) 0.026(3) 0.029(3) -0.003(2) -0.002(2) 0.000(2)
C15 0.023(2) 0.023(3) 0.026(3) -0.004(2) -0.002(2) 0.001(2)
C16 0.027(3) 0.032(3) 0.027(3) -0.001(2) -0.003(2) 0.000(2)
C17 0.026(2) 0.023(3) 0.023(3) -0.002(2) -0.006(2) 0.004(2)
C18 0.027(3) 0.030(3) 0.025(3) -0.001(2) -0.004(2) 0.000(2)
C19 0.027(3) 0.040(3) 0.038(3) -0.013(3) -0.007(2) 0.010(2)
C20 0.044(3) 0.027(3) 0.032(3) -0.005(2) -0.018(3) 0.010(2)
C21 0.051(4) 0.037(3) 0.034(3) 0.005(3) -0.015(3) -0.006(3)
C22 0.027(3) 0.040(3) 0.033(3) 0.009(2) -0.008(2) -0.005(2)
C23 0.058(4) 0.040(4) 0.056(4) -0.004(3) -0.030(4) 0.021(3)
C24 0.028(3) 0.034(3) 0.031(3) -0.008(2) -0.006(2) 0.000(2)
C25 0.036(3) 0.033(3) 0.031(3) -0.010(2) 0.000(2) 0.002(2)
C26 0.029(3) 0.027(3) 0.020(3) 0.003(2) 0.000(2) 0.009(2)
C27 0.024(3) 0.032(3) 0.035(3) -0.002(2) -0.001(2) -0.002(2)
C28 0.026(3) 0.024(3) 0.037(3) -0.008(2) -0.002(2) -0.002(2)
C29 0.022(2) 0.025(2) 0.020(2) 0.0023(19) -0.0019(19) 0.0019(19)
C30 0.024(2) 0.026(3) 0.022(3) -0.002(2) -0.001(2) -0.001(2)
C31 0.023(2) 0.028(3) 0.023(3) -0.002(2) -0.002(2) 0.006(2)
C32 0.022(2) 0.033(3) 0.022(3) -0.001(2) -0.004(2) 0.004(2)
C33 0.036(3) 0.040(3) 0.023(3) 0.002(2) -0.005(2) 0.010(3)
C34 0.022(2) 0.027(3) 0.024(3) 0.003(2) -0.002(2) 0.005(2)
C35 0.028(3) 0.027(3) 0.026(3) 0.000(2) -0.013(2) 0.003(2)
C36 0.052(4) 0.026(3) 0.089(6) -0.002(3) -0.032(4) 0.000(3)
C37 0.019(2) 0.030(3) 0.028(3) 0.002(2) -0.001(2) 0.001(2)
C38 0.026(3) 0.027(3) 0.026(3) 0.001(2) 0.001(2) 0.001(2)
C39 0.027(3) 0.034(3) 0.029(3) -0.001(2) -0.002(2) 0.004(2)
C40 0.036(3) 0.025(3) 0.022(3) 0.001(2) -0.004(2) 0.000(2)
C41 0.035(3) 0.033(3) 0.022(3) 0.003(2) -0.004(2) 0.003(2)
C42 0.038(3) 0.035(3) 0.040(4) 0.007(3) -0.010(3) -0.010(3)
C43 0.059(4) 0.032(3) 0.024(3) 0.008(2) -0.015(3) -0.010(3)
C44 0.064(5) 0.033(3) 0.037(4) -0.008(3) -0.011(3) 0.011(3)
C45 0.042(3) 0.037(3) 0.032(3) -0.003(3) -0.004(3) 0.010(3)
C46 0.095(6) 0.040(4) 0.041(4) 0.008(3) -0.033(4) -0.025(4)
N1 0.027(2) 0.028(2) 0.021(2) -0.0015(18) -0.0062(18) 0.0038(18)
N2 0.050(3) 0.034(3) 0.019(2) -0.0032(19) -0.009(2) 0.010(2)
N3 0.048(3) 0.042(3) 0.036(3) -0.008(2) -0.006(2) 0.016(3)
N4 0.027(2) 0.030(2) 0.023(2) 0.0031(18) -0.0074(18) -0.0002(18)
N5 0.036(3) 0.037(3) 0.023(2) 0.006(2) -0.008(2) -0.004(2)
N6 0.042(3) 0.039(3) 0.034(3) 0.001(2) -0.002(2) -0.010(2)
O1 0.043(2) 0.032(2) 0.027(2) 0.0049(17) -0.0073(18) -0.0054(18)
O2 0.039(2) 0.026(2) 0.027(2) -0.0015(16) -0.0090(17) 0.0020(16)
O3 0.028(2) 0.031(2) 0.037(2) -0.0019(17) -0.0037(17) 0.0063(16)
O4 0.0277(19) 0.0236(19) 0.044(2) 0.0048(17) -0.0069(17) -0.0031(15)
O5 0.072(3) 0.034(2) 0.025(2) -0.0071(18) -0.017(2) 0.010(2)
O6 0.039(2) 0.028(2) 0.027(2) -0.0028(16) -0.0130(17) 0.0054(17)
O7 0.037(2) 0.037(2) 0.034(2) 0.0034(18) -0.0047(18) -0.0084(18)
O8 0.034(2) 0.025(2) 0.045(3) -0.0044(17) -0.0114(18) 0.0061(16)

loop_
_atom_type_symbol
_atom_type_description
_atom_type_scat_dispersion_real
_atom_type_scat_dispersion_imag
_atom_type_scat_source
C C 0.0033 0.0016 'International Tables Vol C Tables 4.2.6.8 and 6.1.1.4'
H H 0.0000 0.0000 'International Tables Vol C Tables 4.2.6.8 and 6.1.1.4'
N N 0.0061 0.0033 'International Tables Vol C Tables 4.2.6.8 and 6.1.1.4'
O O 0.0106 0.0060 'International Tables Vol C Tables 4.2.6.8 and 6.1.1.4'
Br Br -0.2901 2.4595 'International Tables Vol C Tables 4.2.6.8 and 6.1.1.4'

loop_
_geom_angle_atom_site_label_1
_geom_angle_atom_site_label_2
_geom_angle_atom_site_label_3
_geom_angle
C2 C1 C6 120.7(5)
C2 C1 H1 119.7
C6 C1 H1 119.7
C3 C2 C1 119.3(5)
C3 C2 H2 120.3
C1 C2 H2 120.3
C2 C3 C4 121.4(5)
C2 C3 Br1 120.3(4)
C4 C3 Br1 118.3(4)
C3 C4 C5 118.6(5)
C3 C4 H4 120.7
C5 C4 H4 120.7
C6 C5 C4 121.6(5)
C6 C5 H5 119.2
C4 C5 H5 119.2
C5 C6 C1 118.3(5)
C5 C6 C7 120.9(5)
C1 C6 C7 120.7(5)
C15 C7 C8 108.6(4)
C15 C7 C6 111.9(4)
C8 C7 C6 112.7(4)
C15 C7 H7 107.8
C8 C7 H7 107.8
C6 C7 H7 107.8
C11 C8 C9 124.2(5)
C11 C8 C7 119.6(5)
C9 C8 C7 116.1(4)
O1 C9 O2 123.1(5)
O1 C9 C8 122.9(5)
O2 C9 C8 113.9(5)
O2 C10 H10A 109.5
O2 C10 H10B 109.5
H10A C10 H10B 109.5
O2 C10 H10C 109.5
H10A C10 H10C 109.5
H10B C10 H10C 109.5
C8 C11 N1 122.7(5)
C8 C11 C12 124.2(5)
N1 C11 C12 113.1(4)
O3 C12 O4 125.9(5)
O3 C12 C11 123.5(5)
O4 C12 C11 110.5(4)
O4 C13 H13A 109.5
O4 C13 H13B 109.5
H13A C13 H13B 109.5
O4 C13 H13C 109.5
H13A C13 H13C 109.5
H13B C13 H13C 109.5
N2 C14 C15 124.6(5)
N2 C14 N1 115.9(5)
C15 C14 N1 119.3(5)
C14 C15 C16 120.9(5)
C14 C15 C7 120.9(4)
C16 C15 C7 118.0(5)
N3 C16 C15 175.8(6)
C22 C17 C18 119.7(5)
C22 C17 N1 121.0(5)
C18 C17 N1 119.2(5)
C19 C18 C17 119.5(5)
C19 C18 H18 120.2
C17 C18 H18 120.2
C20 C19 C18 121.9(6)
C20 C19 H19 119.0
C18 C19 H19 119.0
C19 C20 C21 117.8(5)
C19 C20 C23 122.4(6)
C21 C20 C23 119.8(6)
C20 C21 C22 121.7(6)
C20 C21 H21 119.2
C22 C21 H21 119.2
C17 C22 C21 119.3(6)
C17 C22 H22 120.3
C21 C22 H22 120.3
C20 C23 H23A 109.5
C20 C23 H23B 109.5
H23A C23 H23B 109.5
C20 C23 H23C 109.5
H23A C23 H23C 109.5
H23B C23 H23C 109.5
C29 C24 C25 120.7(5)
C29 C24 H24 119.6
C25 C24 H24 119.6
C26 C25 C24 118.8(5)
C26 C25 H25 120.6
C24 C25 H25 120.6
C25 C26 C27 121.4(5)
C25 C26 Br2 120.1(4)
C27 C26 Br2 118.5(4)
C26 C27 C28 119.2(5)
C26 C27 H27 120.4
C28 C27 H27 120.4
C27 C28 C29 121.1(5)
C27 C28 H28 119.5
C29 C28 H28 119.5
C24 C29 C28 118.7(5)
C24 C29 C30 121.1(5)
C28 C29 C30 120.1(5)
C31 C30 C38 108.6(4)
C31 C30 C29 112.5(4)
C38 C30 C29 111.6(4)
C31 C30 H30 108.0
C38 C30 H30 108.0
C29 C30 H30 108.0
C34 C31 C32 123.4(5)
C34 C31 C30 121.1(5)
C32 C31 C30 115.4(5)
O5 C32 O6 123.1(5)
O5 C32 C31 123.1(5)
O6 C32 C31 113.8(5)
O6 C33 H33A 109.5
O6 C33 H33B 109.5
H33A C33 H33B 109.5
O6 C33 H33C 109.5
H33A C33 H33C 109.5
H33B C33 H33C 109.5
C31 C34 N4 122.2(5)
C31 C34 C35 124.2(5)
N4 C34 C35 113.5(5)
O7 C35 O8 125.7(5)
O7 C35 C34 123.4(5)
O8 C35 C34 110.7(5)
O8 C36 H36A 109.5
O8 C36 H36B 109.5
H36A C36 H36B 109.5
O8 C36 H36C 109.5
H36A C36 H36C 109.5
H36B C36 H36C 109.5
N5 C37 C38 124.9(5)
N5 C37 N4 114.9(5)
C38 C37 N4 120.1(5)
C37 C38 C39 120.8(5)
C37 C38 C30 121.8(5)
C39 C38 C30 117.3(5)
N6 C39 C38 176.6(7)
C41 C40 C45 120.0(6)
C41 C40 N4 120.1(5)
C45 C40 N4 119.9(5)
C40 C41 C42 120.5(6)
C40 C41 H41 119.7
C42 C41 H41 119.7
C43 C42 C41 120.4(6)
C43 C42 H42 119.8
C41 C42 H42 119.8
C44 C43 C42 117.6(6)
C44 C43 C46 121.2(7)
C42 C43 C46 121.1(7)
C45 C44 C43 123.1(6)
C45 C44 H44 118.5
C43 C44 H44 118.5
C44 C45 C40 118.3(6)
C44 C45 H45 120.9
C40 C45 H45 120.9
C43 C46 H46A 109.5
C43 C46 H46B 109.5
H46A C46 H46B 109.5
C43 C46 H46C 109.5
H46A C46 H46C 109.5
H46B C46 H46C 109.5
C14 N1 C11 118.7(4)
C14 N1 C17 121.7(4)
C11 N1 C17 119.5(4)
C14 N2 H2A 120.0
C14 N2 H2B 120.0
H2A N2 H2B 120.0
C37 N4 C34 118.6(5)
C37 N4 C40 121.8(5)
C34 N4 C40 119.5(4)
C37 N5 H5A 120.0
C37 N5 H5B 120.0
H5A N5 H5B 120.0
C9 O2 C10 116.1(4)
C12 O4 C13 115.4(5)
C32 O6 C33 116.1(4)
C35 O8 C36 115.8(5)

loop_
_geom_bond_atom_site_label_1
_geom_bond_atom_site_label_2
_geom_bond_distance
Br2 C26 1.903(5)
Br1 C3 1.902(5)
C1 C2 1.394(8)
C1 C6 1.397(7)
C1 H1 0.9300
C2 C3 1.373(8)
C2 H2 0.9300
C3 C4 1.385(8)
C4 C5 1.389(8)
C4 H4 0.9300
C5 C6 1.385(7)
C5 H5 0.9300
C6 C7 1.529(7)
C7 C15 1.518(7)
C7 C8 1.521(7)
C7 H7 0.9800
C8 C11 1.343(7)
C8 C9 1.466(7)
C9 O1 1.218(7)
C9 O2 1.330(7)
C10 O2 1.445(7)
C10 H10A 0.9600
C10 H10B 0.9600
C10 H10C 0.9600
C11 N1 1.407(7)
C11 C12 1.519(7)
C12 O3 1.206(6)
C12 O4 1.336(6)
C13 O4 1.458(7)
C13 H13A 0.9600
C13 H13B 0.9600
C13 H13C 0.9600
C14 N2 1.351(7)
C14 C15 1.377(8)
C14 N1 1.403(7)
C15 C16 1.418(7)
C16 N3 1.154(8)
C17 C22 1.389(8)
C17 C18 1.391(7)
C17 N1 1.449(7)
C18 C19 1.383(8)
C18 H18 0.9300
C19 C20 1.382(9)
C19 H19 0.9300
C20 C21 1.386(9)
C20 C23 1.509(8)
C21 C22 1.392(9)
C21 H21 0.9300
C22 H22 0.9300
C23 H23A 0.9600
C23 H23B 0.9600
C23 H23C 0.9600
C24 C29 1.392(8)
C24 C25 1.405(8)
C24 H24 0.9300
C25 C26 1.381(8)
C25 H25 0.9300
C26 C27 1.382(8)
C27 C28 1.388(8)
C27 H27 0.9300
C28 C29 1.394(7)
C28 H28 0.9300
C29 C30 1.533(7)
C30 C31 1.518(7)
C30 C38 1.524(7)
C30 H30 0.9800
C31 C34 1.339(8)
C31 C32 1.477(8)
C32 O5 1.206(7)
C32 O6 1.336(7)
C33 O6 1.444(7)
C33 H33A 0.9600
C33 H33B 0.9600
C33 H33C 0.9600
C34 N4 1.416(7)
C34 C35 1.514(8)
C35 O7 1.203(7)
C35 O8 1.340(7)
C36 O8 1.463(8)
C36 H36A 0.9600
C36 H36B 0.9600
C36 H36C 0.9600
C37 N5 1.360(7)
C37 C38 1.367(8)
C37 N4 1.398(7)
C38 C39 1.422(8)
C39 N6 1.148(8)
C40 C41 1.383(8)
C40 C45 1.389(8)
C40 N4 1.446(7)
C41 C42 1.389(9)
C41 H41 0.9300
C42 C43 1.388(9)
C42 H42 0.9300
C43 C44 1.385(10)
C43 C46 1.517(9)
C44 C45 1.381(10)
C44 H44 0.9300
C45 H45 0.9300
C46 H46A 0.9600
C46 H46B 0.9600
C46 H46C 0.9600
N2 H2A 0.8600
N2 H2B 0.8600
N5 H5A 0.8600
N5 H5B 0.8600

loop_
_geom_hbond_atom_site_label_D
_geom_hbond_atom_site_label_H
_geom_hbond_atom_site_label_A
_geom_hbond_distance_DH
_geom_hbond_distance_HA
_geom_hbond_distance_DA
_geom_hbond_angle_DHA
_geom_hbond_site_symmetry_A
N2 H2A O5 0.86 2.11 2.861(6) 145.8 .
N5 H5A O1 0.86 2.15 2.925(6) 150.2 1_556
